data_1550911
loop_
_publ_author_name
'Huang, Chaofan'
'Qian, Hui'
'Zhang, Wanli'
'Ma, Shengming'

_publ_section_title
;
 Hydroxy Group-Enabled Highly Regio- and Stereo-selective
 Hydrocarboxylation of Alkynes
;
_journal_name_full 'Chemical Science'
_journal_paper_doi 10.1039/C8SC05743E
_journal_year 2019
_chemical_formula_sum 'C17 H17 N O3'
_chemical_formula_weight 283.32
_chemical_name_systematic
; 
 ? 
;
_space_group_IT_number 14
_symmetry_cell_setting monoclinic
_symmetry_space_group_name_Hall '-P 2yn'
_symmetry_space_group_name_H-M 'P 1 21/n 1'
_atom_sites_solution_hydrogens geom
_atom_sites_solution_primary direct
_atom_sites_solution_secondary difmap
_audit_creation_method SHELXL-97
_audit_update_record
;
2017-08-31 deposited with the CCDC.    2019-04-17 downloaded from the CCDC.
;
_cell_angle_alpha 90.00
_cell_angle_beta 101.707(3)
_cell_angle_gamma 90.00
_cell_formula_units_Z 4
_cell_length_a 9.0342(9)
_cell_length_b 14.3895(15)
_cell_length_c 14.5074(15)
_cell_measurement_reflns_used 4091
_cell_measurement_temperature 296(2)
_cell_measurement_theta_max 22.96
_cell_measurement_theta_min 2.45
_cell_volume 1846.7(3)
_computing_structure_refinement 'SHELXL-97 (Sheldrick, 2008)'
_computing_structure_solution 'SHELXS-97 (Sheldrick, 2008)'
_diffrn_ambient_temperature 296(2)
_diffrn_measured_fraction_theta_full 1.000
_diffrn_measured_fraction_theta_max 1.000
_diffrn_measurement_device_type 'Bruker Apex II CCD'
_diffrn_radiation_monochromator graphite
_diffrn_radiation_source 'fine-focus sealed tube'
_diffrn_radiation_type MoK\a
_diffrn_radiation_wavelength 0.71073
_diffrn_reflns_av_R_equivalents 0.0000
_diffrn_reflns_av_sigmaI/netI 0.0352
_diffrn_reflns_limit_h_max 10
_diffrn_reflns_limit_h_min -10
_diffrn_reflns_limit_k_max 17
_diffrn_reflns_limit_k_min 0
_diffrn_reflns_limit_l_max 17
_diffrn_reflns_limit_l_min 0
_diffrn_reflns_number 3255
_diffrn_reflns_theta_full 25.01
_diffrn_reflns_theta_max 25.01
_diffrn_reflns_theta_min 2.01
_exptl_absorpt_coefficient_mu 0.070
_exptl_absorpt_correction_T_max 0.9786
_exptl_absorpt_correction_T_min 0.9672
_exptl_absorpt_correction_type multi-scan
_exptl_absorpt_process_details sadabs
_exptl_crystal_colour colorless
_exptl_crystal_density_diffrn 1.019
_exptl_crystal_density_method 'not measured'
_exptl_crystal_description block
_exptl_crystal_F_000 600
_exptl_crystal_size_max 0.48
_exptl_crystal_size_mid 0.32
_exptl_crystal_size_min 0.31
_platon_squeeze_details
;
;
_refine_diff_density_max 0.190
_refine_diff_density_min -0.218
_refine_diff_density_rms 0.040
_refine_ls_extinction_method none
_refine_ls_goodness_of_fit_ref 1.086
_refine_ls_hydrogen_treatment mixed
_refine_ls_matrix_type full
_refine_ls_number_parameters 190
_refine_ls_number_reflns 3255
_refine_ls_number_restraints 1
_refine_ls_restrained_S_all 1.086
_refine_ls_R_factor_all 0.0765
_refine_ls_R_factor_gt 0.0539
_refine_ls_shift/su_max 0.000
_refine_ls_shift/su_mean 0.000
_refine_ls_structure_factor_coef Fsqd
_refine_ls_weighting_details 'calc w=1/[\s^2^(Fo^2^)+(0.0683P)^2^+0.6447P] where P=(Fo^2^+2Fc^2^)/3'
_refine_ls_weighting_scheme calc
_refine_ls_wR_factor_gt 0.1472
_refine_ls_wR_factor_ref 0.1585
_reflns_number_gt 2244
_reflns_number_total 3255
_reflns_threshold_expression >2sigma(I)
_cod_data_source_file c8sc05743e2.cif
_cod_data_source_block z
_cod_depositor_comments
;
The following automatic conversions were performed:

'_symmetry_cell_setting' value 'Monoclinic' changed to 'monoclinic'
according to
/home/data/users/saulius/crontab/automatic-downloads/rss-feeds/RSC/lib/dictionaries/cif_core.dic
dictionary named 'cif_core.dic' version 2.4.2 from 2011-04-26.

Automatic conversion script
Id: cif_fix_values 4973 2017-02-22 13:04:09Z antanas 
;
_cod_original_sg_symbol_H-M P2(1)/n
_cod_database_code 1550911

loop_
_symmetry_equiv_pos_as_xyz
'x, y, z'
'-x+1/2, y+1/2, -z+1/2'
'-x, -y, -z'
'x-1/2, -y-1/2, z-1/2'

loop_
_atom_site_label
_atom_site_type_symbol
_atom_site_fract_x
_atom_site_fract_y
_atom_site_fract_z
_atom_site_U_iso_or_equiv
_atom_site_adp_type
_atom_site_occupancy
_atom_site_symmetry_multiplicity
_atom_site_calc_flag
_atom_site_refinement_flags
O1 O -0.1024(2) 0.66979(13) 0.15473(17) 0.0724(6) Uani 1 1 d .
O2 O -0.01335(18) 0.52730(11) 0.19023(13) 0.0539(5) Uani 1 1 d .
O3 O 0.39900(17) 0.72140(11) 0.06569(10) 0.0450(4) Uani 1 1 d .
H3B H 0.3287 0.7104 0.0246 0.054 Uiso 1 1 d R
N1 N 0.6653(2) 0.76927(15) 0.39677(14) 0.0528(6) Uani 1 1 d .
C1 C 0.4173(3) 0.80226(17) 0.30830(16) 0.0454(6) Uani 1 1 d .
H1A H 0.3218 0.8266 0.3077 0.054 Uiso 1 1 calc R
C2 C 0.5244(3) 0.80159(19) 0.39019(17) 0.0524(6) Uani 1 1 d .
H2A H 0.4977 0.8250 0.4443 0.063 Uiso 1 1 calc R
C3 C 0.6960(3) 0.73501(17) 0.31799(18) 0.0512(6) Uani 1 1 d .
H3A H 0.7926 0.7114 0.3205 0.061 Uiso 1 1 calc R
C4 C 0.5963(3) 0.73159(16) 0.23278(16) 0.0428(6) Uani 1 1 d .
H4A H 0.6253 0.7062 0.1802 0.051 Uiso 1 1 calc R
C5 C 0.4519(2) 0.76664(14) 0.22669(14) 0.0348(5) Uani 1 1 d .
C6 C 0.3365(2) 0.76937(15) 0.13384(15) 0.0374(5) Uani 1 1 d .
C7 C 0.1890(2) 0.72584(16) 0.14741(15) 0.0385(5) Uani 1 1 d .
H7A H 0.1138 0.7670 0.1562 0.046 Uiso 1 1 calc R
C8 C 0.1546(2) 0.63585(15) 0.14819(15) 0.0377(5) Uani 1 1 d .
C9 C 0.0000(3) 0.61466(17) 0.16419(16) 0.0427(6) Uani 1 1 d .
C10 C -0.1552(3) 0.5015(2) 0.2138(2) 0.0649(8) Uani 1 1 d .
H10A H -0.1521 0.4372 0.2316 0.097 Uiso 1 1 calc R
H10B H -0.2356 0.5112 0.1602 0.097 Uiso 1 1 calc R
H10C H -0.1726 0.5390 0.2653 0.097 Uiso 1 1 calc R
C11 C 0.2590(2) 0.55695(15) 0.14148(16) 0.0409(5) Uani 1 1 d .
C12 C 0.3666(3) 0.52873(18) 0.2169(2) 0.0543(7) Uani 1 1 d .
H12A H 0.3759 0.5594 0.2742 0.065 Uiso 1 1 calc R
C13 C 0.4623(3) 0.4544(2) 0.2087(2) 0.0700(8) Uani 1 1 d U
H13A H 0.5349 0.4356 0.2602 0.084 Uiso 1 1 calc R
C14 C 0.4487(3) 0.4094(2) 0.1241(3) 0.0742(8) Uani 1 1 d U
H14A H 0.5128 0.3602 0.1181 0.089 Uiso 1 1 calc R
C15 C 0.3422(4) 0.4365(2) 0.0495(2) 0.0748(9) Uani 1 1 d .
H15A H 0.3342 0.4059 -0.0078 0.090 Uiso 1 1 calc R
C16 C 0.2460(3) 0.50834(18) 0.05668(19) 0.0581(7) Uani 1 1 d .
H16A H 0.1717 0.5249 0.0050 0.070 Uiso 1 1 calc R
C17 C 0.3088(3) 0.87103(17) 0.10492(19) 0.0556(7) Uani 1 1 d .
H17A H 0.4017 0.8986 0.0960 0.083 Uiso 1 1 calc R
H17B H 0.2724 0.9040 0.1534 0.083 Uiso 1 1 calc R
H17C H 0.2350 0.8744 0.0472 0.083 Uiso 1 1 calc R

loop_
_atom_site_aniso_label
_atom_site_aniso_U_11
_atom_site_aniso_U_22
_atom_site_aniso_U_33
_atom_site_aniso_U_23
_atom_site_aniso_U_13
_atom_site_aniso_U_12
O1 0.0406(10) 0.0597(12) 0.1224(18) 0.0127(11) 0.0294(11) 0.0098(9)
O2 0.0439(10) 0.0477(10) 0.0750(12) 0.0023(8) 0.0233(9) -0.0035(8)
O3 0.0380(9) 0.0581(10) 0.0376(8) -0.0076(7) 0.0047(7) -0.0032(7)
N1 0.0501(13) 0.0620(14) 0.0410(11) -0.0021(10) -0.0031(9) -0.0014(10)
C1 0.0340(12) 0.0583(15) 0.0431(13) -0.0069(11) 0.0059(10) 0.0003(11)
C2 0.0493(15) 0.0652(17) 0.0411(13) -0.0077(12) 0.0053(11) -0.0035(13)
C3 0.0401(13) 0.0545(15) 0.0544(15) -0.0043(12) -0.0017(11) 0.0086(11)
C4 0.0398(13) 0.0467(13) 0.0390(12) -0.0058(10) 0.0014(10) 0.0029(10)
C5 0.0317(11) 0.0317(11) 0.0391(12) -0.0006(9) 0.0025(9) -0.0030(9)
C6 0.0349(12) 0.0389(12) 0.0364(11) -0.0020(9) 0.0028(9) 0.0003(9)
C7 0.0301(11) 0.0453(13) 0.0379(11) -0.0046(10) 0.0020(9) 0.0042(10)
C8 0.0297(11) 0.0459(13) 0.0360(11) -0.0011(9) 0.0035(9) 0.0005(9)
C9 0.0339(13) 0.0457(14) 0.0477(13) -0.0026(10) 0.0062(10) 0.0016(11)
C10 0.0504(16) 0.0604(17) 0.091(2) -0.0008(15) 0.0312(15) -0.0078(13)
C11 0.0308(12) 0.0399(12) 0.0533(14) 0.0071(10) 0.0115(10) -0.0010(10)
C12 0.0412(14) 0.0544(15) 0.0649(17) 0.0056(12) 0.0054(12) -0.0006(12)
C13 0.0370(14) 0.0670(19) 0.100(2) 0.0228(14) 0.0001(15) 0.0059(13)
C14 0.0543(18) 0.0530(17) 0.122(2) 0.0123(15) 0.0329(19) 0.0151(14)
C15 0.083(2) 0.0591(18) 0.091(2) -0.0070(16) 0.039(2) 0.0143(16)
C16 0.0650(17) 0.0553(16) 0.0545(15) -0.0016(13) 0.0134(13) 0.0123(13)
C17 0.0588(16) 0.0468(15) 0.0583(16) 0.0059(12) 0.0052(13) -0.0029(12)

loop_
_atom_type_symbol
_atom_type_description
_atom_type_scat_dispersion_real
_atom_type_scat_dispersion_imag
_atom_type_scat_source
C C 0.0033 0.0016 'International Tables Vol C Tables 4.2.6.8 and 6.1.1.4'
H H 0.0000 0.0000 'International Tables Vol C Tables 4.2.6.8 and 6.1.1.4'
N N 0.0061 0.0033 'International Tables Vol C Tables 4.2.6.8 and 6.1.1.4'
O O 0.0106 0.0060 'International Tables Vol C Tables 4.2.6.8 and 6.1.1.4'

loop_
_geom_angle_atom_site_label_1
_geom_angle_atom_site_label_2
_geom_angle_atom_site_label_3
_geom_angle
C9 O2 C10 116.67(19)
C6 O3 H3B 104.5
C3 N1 C2 115.5(2)
C2 C1 C5 119.8(2)
C2 C1 H1A 120.1
C5 C1 H1A 120.1
N1 C2 C1 123.9(2)
N1 C2 H2A 118.1
C1 C2 H2A 118.1
N1 C3 C4 125.1(2)
N1 C3 H3A 117.4
C4 C3 H3A 117.4
C3 C4 C5 118.8(2)
C3 C4 H4A 120.6
C5 C4 H4A 120.6
C1 C5 C4 117.0(2)
C1 C5 C6 120.88(19)
C4 C5 C6 122.09(19)
O3 C6 C7 111.98(17)
O3 C6 C5 107.82(17)
C7 C6 C5 109.54(17)
O3 C6 C17 109.96(18)
C7 C6 C17 109.34(19)
C5 C6 C17 108.12(18)
C8 C7 C6 127.8(2)
C8 C7 H7A 116.1
C6 C7 H7A 116.1
C7 C8 C11 126.0(2)
C7 C8 C9 115.3(2)
C11 C8 C9 118.58(19)
O1 C9 O2 123.0(2)
O1 C9 C8 124.7(2)
O2 C9 C8 112.36(19)
O2 C10 H10A 109.5
O2 C10 H10B 109.5
H10A C10 H10B 109.5
O2 C10 H10C 109.5
H10A C10 H10C 109.5
H10B C10 H10C 109.5
C12 C11 C16 118.3(2)
C12 C11 C8 121.9(2)
C16 C11 C8 119.8(2)
C11 C12 C13 120.7(3)
C11 C12 H12A 119.7
C13 C12 H12A 119.7
C14 C13 C12 119.7(3)
C14 C13 H13A 120.2
C12 C13 H13A 120.2
C15 C14 C13 120.0(3)
C15 C14 H14A 120.0
C13 C14 H14A 120.0
C14 C15 C16 121.1(3)
C14 C15 H15A 119.5
C16 C15 H15A 119.5
C15 C16 C11 120.2(3)
C15 C16 H16A 119.9
C11 C16 H16A 119.9
C6 C17 H17A 109.5
C6 C17 H17B 109.5
H17A C17 H17B 109.5
C6 C17 H17C 109.5
H17A C17 H17C 109.5
H17B C17 H17C 109.5

loop_
_geom_bond_atom_site_label_1
_geom_bond_atom_site_label_2
_geom_bond_distance
O1 C9 1.206(3)
O2 C9 1.325(3)
O2 C10 1.441(3)
O3 C6 1.414(3)
O3 H3B 0.7938
N1 C3 1.325(3)
N1 C2 1.340(3)
C1 C2 1.372(3)
C1 C5 1.383(3)
C1 H1A 0.9300
C2 H2A 0.9300
C3 C4 1.375(3)
C3 H3A 0.9300
C4 C5 1.385(3)
C4 H4A 0.9300
C5 C6 1.528(3)
C6 C7 1.520(3)
C6 C17 1.528(3)
C7 C8 1.332(3)
C7 H7A 0.9300
C8 C11 1.492(3)
C8 C9 1.493(3)
C10 H10A 0.9600
C10 H10B 0.9600
C10 H10C 0.9600
C11 C12 1.370(3)
C11 C16 1.399(3)
C12 C13 1.395(4)
C12 H12A 0.9300
C13 C14 1.370(5)
C13 H13A 0.9300
C14 C15 1.353(5)
C14 H14A 0.9300
C15 C16 1.368(4)
C15 H15A 0.9300
C16 H16A 0.9300
C17 H17A 0.9600
C17 H17B 0.9600
C17 H17C 0.9600

loop_
_geom_torsion_atom_site_label_1
_geom_torsion_atom_site_label_2
_geom_torsion_atom_site_label_3
_geom_torsion_atom_site_label_4
_geom_torsion
C3 N1 C2 C1 -1.4(4)
C5 C1 C2 N1 1.1(4)
C2 N1 C3 C4 0.7(4)
N1 C3 C4 C5 0.3(4)
C2 C1 C5 C4 0.0(3)
C2 C1 C5 C6 -178.0(2)
C3 C4 C5 C1 -0.6(3)
C3 C4 C5 C6 177.3(2)
C1 C5 C6 O3 -175.18(19)
C4 C5 C6 O3 7.0(3)
C1 C5 C6 C7 -53.1(3)
C4 C5 C6 C7 129.0(2)
C1 C5 C6 C17 66.0(3)
C4 C5 C6 C17 -111.9(2)
O3 C6 C7 C8 38.8(3)
C5 C6 C7 C8 -80.8(3)
C17 C6 C7 C8 160.9(2)
C6 C7 C8 C11 4.0(4)
C6 C7 C8 C9 179.4(2)
C10 O2 C9 O1 -4.3(4)
C10 O2 C9 C8 175.8(2)
C7 C8 C9 O1 17.7(3)
C11 C8 C9 O1 -166.5(2)
C7 C8 C9 O2 -162.4(2)
C11 C8 C9 O2 13.4(3)
C7 C8 C11 C12 77.8(3)
C9 C8 C11 C12 -97.4(3)
C7 C8 C11 C16 -103.6(3)
C9 C8 C11 C16 81.2(3)
C16 C11 C12 C13 1.1(4)
C8 C11 C12 C13 179.7(2)
C11 C12 C13 C14 0.1(4)
C12 C13 C14 C15 -0.5(5)
C13 C14 C15 C16 -0.4(5)
C14 C15 C16 C11 1.7(5)
C12 C11 C16 C15 -2.1(4)
C8 C11 C16 C15 179.3(2)

loop_
_platon_squeeze_void_nr
_platon_squeeze_void_average_x
_platon_squeeze_void_average_y
_platon_squeeze_void_average_z
_platon_squeeze_void_volume
_platon_squeeze_void_count_electrons
_platon_squeeze_void_content
1 -0.011 0.000 0.000 238 89 ' '
2 -0.065 0.500 0.500 238 89 ' '
